data_1542068
loop_
_publ_author_name
'Pannhorst, W.'

_publ_section_title
;
 High temperature crystal structure refinements of low-clinoenstatite up
 to 700 degrees C
;
_journal_name_full
;
Neues Jahrbuch fuer Mineralogie. Abhandlungen (Band-Nr) (1950-)
;
_journal_page_first 219
_journal_page_last 228
_journal_volume 150
_journal_year 1984
_chemical_formula_sum 'Fe0.015 Mg0.985 O3 Si'
_chemical_name_systematic '(Mg0.985 Fe0.015) (Si O3)'
_space_group_IT_number 14
_symmetry_space_group_name_Hall '-P 2ybc'
_symmetry_space_group_name_H-M 'P 1 21/c 1'
_cell_angle_alpha 90
_cell_angle_beta 108.48
_cell_angle_gamma 90
_cell_formula_units_Z 8
_cell_length_a 9.652
_cell_length_b 8.868
_cell_length_c 5.194
_cell_volume 421.650
_citation_journal_id_ASTM NJMIAK
_cod_data_source_file Pannhorst_NJMIAK_1984_1950.cif
_cod_data_source_block Fe0.015Mg0.985O3Si1
_cod_original_cell_volume 421.6501
_cod_original_formula_sum 'Fe0.015 Mg0.985 O3 Si1'
_cod_database_code 1542068

loop_
_symmetry_equiv_pos_as_xyz
x,y,z
-x,y+1/2,-z+1/2
-x,-y,-z
x,-y-1/2,z-1/2

loop_
_atom_site_label
_atom_site_type_symbol
_atom_site_fract_x
_atom_site_fract_y
_atom_site_fract_z
_atom_site_occupancy
_atom_site_U_iso_or_equiv
O2 O-2 0.1223 0.501 0.323 1 0.0
O1 O-2 0.8678 0.34 0.181 1 0.0
Fe1 Fe+2 0.2507 0.6624 0.2195 0.01 0.0
Si2 Si+4 0.5529 0.8371 0.2328 1 0.0
O5 O-2 0.634 0.984 0.39 1 0.0
Fe2 Fe+2 0.2561 0.0134 0.2166 0.02 0.0
Mg1 Mg+2 0.2507 0.6624 0.2195 0.99 0.0
O6 O-2 0.6027 0.695 0.456 1 0.0
Mg2 Mg+2 0.2561 0.0134 0.2166 0.98 0.0
O3 O-2 0.1057 0.277 0.612 1 0.0
O4 O-2 0.3751 0.841 0.128 1 0.0
Si1 Si+4 0.044 0.3401 0.2927 1 0.0
